data_1513910
loop_
_publ_author_name
'Ghavimi, Bahman'
'Magnus, Philip'

_publ_section_title
;
 Total synthesis of 8,14-dihydromorphinandienone alkaloids.
;
_journal_issue 6
_journal_name_full 'Organic letters'
_journal_page_first 1708
_journal_page_last 1711
_journal_paper_doi 10.1021/ol500368p
_journal_volume 16
_journal_year 2014
_chemical_absolute_configuration ad
_chemical_formula_moiety 'C19 H24 N O4 1+, Cl 1-, H2 O'
_chemical_formula_sum 'C19 H26 Cl N O5'
_chemical_formula_weight 383.86
_chemical_name_systematic
; 
 ? 
;
_space_group_IT_number 33
_symmetry_cell_setting orthorhombic
_symmetry_space_group_name_Hall 'P 2c -2n'
_symmetry_space_group_name_H-M 'P n a 21'
_atom_sites_solution_hydrogens geom
_atom_sites_solution_primary direct
_atom_sites_solution_secondary difmap
_audit_creation_method SHELXL-97
_cell_angle_alpha 90.00
_cell_angle_beta 90.00
_cell_angle_gamma 90.00
_cell_formula_units_Z 4
_cell_length_a 15.833(4)
_cell_length_b 10.199(2)
_cell_length_c 11.895(3)
_cell_measurement_reflns_used 4870
_cell_measurement_temperature 173(2)
_cell_measurement_theta_max 27.5
_cell_measurement_theta_min 2.1
_cell_volume 1920.8(8)
_computing_cell_refinement 'CrystalClear (Rigaku Inc., 2008)'
_computing_data_collection 'CrystalClear (Rigaku Inc., 2008)'
_computing_data_reduction 'CrystalClear (Rigaku Inc., 2008)'
_computing_molecular_graphics 'XP SHELXTL/PC, Siemens Analytical'
_computing_publication_material 'XP SHELXTL/PC, Siemens Analytical'
_computing_structure_refinement 'XL SHELXTL/PC, Siemens Analytical'
_computing_structure_solution
;

SIR97 - Altomare A., Burla M.C., Camalli M., Cascarano G.L., Giacovazzo C., 
Guagliardi A., Moliterni A.G.G., Polidori G.,Spagna R.
;
_diffrn_ambient_temperature 173(2)
_diffrn_measured_fraction_theta_full 0.995
_diffrn_measured_fraction_theta_max 0.995
_diffrn_measurement_device_type 'Rigaku SCX-Mini with Mercury 2+ CCD'
_diffrn_measurement_method \w-scans
_diffrn_radiation_monochromator graphite
_diffrn_radiation_source 'fine-focus sealed tube'
_diffrn_radiation_type MoK\a
_diffrn_radiation_wavelength 0.71073
_diffrn_reflns_av_R_equivalents 0.0551
_diffrn_reflns_av_sigmaI/netI 0.0345
_diffrn_reflns_limit_h_max 20
_diffrn_reflns_limit_h_min -20
_diffrn_reflns_limit_k_max 13
_diffrn_reflns_limit_k_min -13
_diffrn_reflns_limit_l_max 15
_diffrn_reflns_limit_l_min -15
_diffrn_reflns_number 31933
_diffrn_reflns_theta_full 27.45
_diffrn_reflns_theta_max 27.45
_diffrn_reflns_theta_min 3.09
_exptl_absorpt_coefficient_mu 0.228
_exptl_absorpt_correction_T_max 1.00
_exptl_absorpt_correction_T_min 0.850
_exptl_absorpt_correction_type multi-scan
_exptl_absorpt_process_details
;
Abscor. T. Higashi (2001). The Rigaku Corporation, Tokyo, Japan.
;
_exptl_crystal_colour colorless
_exptl_crystal_density_diffrn 1.327
_exptl_crystal_density_method 'not measured'
_exptl_crystal_description prisms
_exptl_crystal_F_000 816
_exptl_crystal_size_max 0.25
_exptl_crystal_size_mid 0.10
_exptl_crystal_size_min 0.10
_refine_diff_density_max 0.578
_refine_diff_density_min -0.232
_refine_diff_density_rms 0.054
_refine_ls_abs_structure_details 'Flack H D (1983), Acta Cryst. A39, 876-881'
_refine_ls_abs_structure_Flack 0.10(8)
_refine_ls_extinction_method none
_refine_ls_goodness_of_fit_ref 1.169
_refine_ls_hydrogen_treatment mixed
_refine_ls_matrix_type full
_refine_ls_number_parameters 255
_refine_ls_number_reflns 4370
_refine_ls_number_restraints 1
_refine_ls_restrained_S_all 1.169
_refine_ls_R_factor_all 0.0581
_refine_ls_R_factor_gt 0.0478
_refine_ls_shift/su_max 0.033
_refine_ls_shift/su_mean 0.001
_refine_ls_structure_factor_coef Fsqd
_refine_ls_weighting_details 'calc w=1/[\s^2^(Fo^2^)+(0.0573P)^2^+0.3775P] where P=(Fo^2^+2Fc^2^)/3'
_refine_ls_weighting_scheme calc
_refine_ls_wR_factor_gt 0.1118
_refine_ls_wR_factor_ref 0.1169
_reflns_number_gt 3775
_reflns_number_total 4370
_reflns_threshold_expression >2sigma(I)
_cod_data_source_file ol500368p_si_007.cif
_cod_data_source_block shelxl
_cod_depositor_comments
;
The following automatic conversions were performed:

'_symmetry_cell_setting' value 'Orthorhombic' changed to
'orthorhombic' according to
/usr/data/users/saulius/crontab/automatic-downloads/current/ACS/lib/dictionaries/cif_core.dic
dictionary named 'cif_core.dic' version 2.4.2 from 2011-04-26.

Automatic conversion script
Id: cif_fix_values 2281 2013-09-26 08:29:07Z andrius 
;
_cod_original_sg_symbol_H-M Pna21
_cod_database_code 1513910

loop_
_symmetry_equiv_pos_as_xyz
'x, y, z'
'-x, -y, z+1/2'
'-x+1/2, y+1/2, z+1/2'
'x+1/2, -y+1/2, z'

loop_
_atom_site_label
_atom_site_type_symbol
_atom_site_fract_x
_atom_site_fract_y
_atom_site_fract_z
_atom_site_U_iso_or_equiv
_atom_site_adp_type
_atom_site_occupancy
_atom_site_symmetry_multiplicity
_atom_site_calc_flag
_atom_site_refinement_flags
C1 C 0.90877(16) 0.3413(2) 0.4719(2) 0.0280(5) Uani 1 1 d .
H1A H 0.8768 0.2863 0.4181 0.034 Uiso 1 1 calc R
H1B H 0.9643 0.3621 0.4379 0.034 Uiso 1 1 calc R
C2 C 0.86061(15) 0.4672(2) 0.4944(2) 0.0267(5) Uani 1 1 d .
H2A H 0.8488 0.5117 0.4222 0.032 Uiso 1 1 calc R
H2B H 0.8961 0.5264 0.5405 0.032 Uiso 1 1 calc R
C3 C 0.77593(14) 0.4415(2) 0.55669(19) 0.0229(5) Uani 1 1 d .
C4 C 0.73668(15) 0.5730(2) 0.5875(2) 0.0268(5) Uani 1 1 d .
H4 H 0.7405 0.6427 0.5349 0.032 Uiso 1 1 calc R
C5 C 0.69701(16) 0.5953(2) 0.6854(2) 0.0302(5) Uani 1 1 d .
C6 C 0.67734(16) 0.4882(3) 0.7653(2) 0.0325(6) Uani 1 1 d .
C7 C 0.71887(16) 0.3561(2) 0.7424(2) 0.0288(5) Uani 1 1 d .
H7A H 0.6778 0.2977 0.7046 0.035 Uiso 1 1 calc R
H7B H 0.7349 0.3149 0.8147 0.035 Uiso 1 1 calc R
C8 C 0.79751(16) 0.3703(2) 0.66854(19) 0.0253(5) Uani 1 1 d .
H8 H 0.8392 0.4257 0.7102 0.030 Uiso 1 1 calc R
C9 C 0.83956(15) 0.2379(2) 0.6436(2) 0.0264(5) Uani 1 1 d .
H9 H 0.8542 0.1955 0.7169 0.032 Uiso 1 1 calc R
C10 C 0.77911(17) 0.1478(2) 0.5806(2) 0.0295(5) Uani 1 1 d .
H10A H 0.8127 0.0798 0.5416 0.035 Uiso 1 1 calc R
H10B H 0.7428 0.1028 0.6362 0.035 Uiso 1 1 calc R
C11 C 0.72263(15) 0.2147(2) 0.4947(2) 0.0253(5) Uani 1 1 d .
C12 C 0.67234(16) 0.1374(2) 0.4248(2) 0.0294(5) Uani 1 1 d .
H12 H 0.6721 0.0451 0.4357 0.035 Uiso 1 1 calc R
C13 C 0.62272(16) 0.1898(2) 0.3402(2) 0.0305(5) Uani 1 1 d .
H13 H 0.5892 0.1346 0.2939 0.037 Uiso 1 1 calc R
C14 C 0.62292(16) 0.3253(3) 0.3241(2) 0.0303(5) Uani 1 1 d .
C15 C 0.67081(15) 0.4074(2) 0.3957(2) 0.0255(5) Uani 1 1 d .
C16 C 0.72021(14) 0.3531(2) 0.48162(18) 0.0227(5) Uani 1 1 d .
C17 C 0.97592(18) 0.1493(3) 0.5639(3) 0.0375(6) Uani 1 1 d .
H17A H 0.9513 0.0934 0.5055 0.056 Uiso 1 1 calc R
H17B H 0.9797 0.1000 0.6344 0.056 Uiso 1 1 calc R
H17C H 1.0325 0.1771 0.5407 0.056 Uiso 1 1 calc R
C18 C 0.6810(2) 0.8239(3) 0.6503(3) 0.0499(8) Uani 1 1 d .
H18A H 0.7418 0.8315 0.6359 0.075 Uiso 1 1 calc R
H18B H 0.6608 0.9037 0.6875 0.075 Uiso 1 1 calc R
H18C H 0.6510 0.8123 0.5789 0.075 Uiso 1 1 calc R
C19 C 0.5361(2) 0.3066(3) 0.1618(3) 0.0481(8) Uani 1 1 d .
H19A H 0.5778 0.2555 0.1195 0.072 Uiso 1 1 calc R
H19B H 0.5030 0.3605 0.1097 0.072 Uiso 1 1 calc R
H19C H 0.4983 0.2470 0.2023 0.072 Uiso 1 1 calc R
Cl1 Cl 0.97058(4) 0.58018(6) 0.24719(7) 0.04380(19) Uani 1 1 d .
N1 N 0.92165(13) 0.2667(2) 0.58067(18) 0.0275(4) Uani 1 1 d .
O1 O 0.66563(12) 0.71340(17) 0.72111(17) 0.0397(5) Uani 1 1 d .
O2 O 0.62881(13) 0.5035(2) 0.84434(17) 0.0446(5) Uani 1 1 d .
O3 O 0.57863(12) 0.38949(17) 0.24040(18) 0.0403(4) Uani 1 1 d .
O4 O 0.67212(14) 0.54011(19) 0.37757(17) 0.0335(4) Uani 1 1 d .
O5 O 0.51841(15) 0.6589(3) 0.3787(2) 0.0471(5) Uani 1 1 d .
H1N H 0.947(2) 0.320(3) 0.631(3) 0.042(8) Uiso 1 1 d .
H6O H 0.628(2) 0.564(3) 0.376(3) 0.040(10) Uiso 1 1 d .
H5OA H 0.474(3) 0.612(5) 0.379(4) 0.079(14) Uiso 1 1 d .
H5OB H 0.519(3) 0.748(5) 0.359(4) 0.079(13) Uiso 1 1 d .

loop_
_atom_site_aniso_label
_atom_site_aniso_U_11
_atom_site_aniso_U_22
_atom_site_aniso_U_33
_atom_site_aniso_U_23
_atom_site_aniso_U_13
_atom_site_aniso_U_12
C1 0.0254(12) 0.0375(14) 0.0212(11) 0.0009(10) 0.0010(9) -0.0027(10)
C2 0.0277(12) 0.0274(12) 0.0251(12) 0.0018(10) 0.0028(10) -0.0047(10)
C3 0.0243(11) 0.0238(11) 0.0205(11) -0.0016(9) 0.0014(9) -0.0036(9)
C4 0.0287(12) 0.0259(12) 0.0256(12) -0.0014(10) -0.0042(10) -0.0031(10)
C5 0.0269(12) 0.0304(13) 0.0332(14) -0.0076(11) -0.0018(10) 0.0000(10)
C6 0.0278(12) 0.0419(14) 0.0279(13) -0.0110(11) -0.0005(10) -0.0037(10)
C7 0.0356(12) 0.0305(12) 0.0204(11) 0.0026(11) 0.0029(11) -0.0028(10)
C8 0.0294(12) 0.0268(12) 0.0196(11) -0.0035(10) -0.0008(9) -0.0041(10)
C9 0.0321(13) 0.0258(12) 0.0212(11) 0.0024(10) -0.0008(10) -0.0003(10)
C10 0.0371(13) 0.0220(12) 0.0295(13) 0.0003(10) -0.0004(11) -0.0025(10)
C11 0.0268(11) 0.0262(12) 0.0228(11) -0.0015(9) 0.0046(9) -0.0016(10)
C12 0.0299(13) 0.0250(12) 0.0333(13) -0.0046(11) 0.0043(11) -0.0016(10)
C13 0.0259(12) 0.0337(13) 0.0318(13) -0.0126(11) -0.0001(10) -0.0026(10)
C14 0.0261(12) 0.0366(13) 0.0281(13) -0.0039(11) -0.0007(10) 0.0020(11)
C15 0.0278(12) 0.0258(12) 0.0228(12) -0.0020(10) 0.0029(9) 0.0026(10)
C16 0.0224(11) 0.0269(12) 0.0187(11) -0.0035(9) 0.0048(9) -0.0011(9)
C17 0.0361(14) 0.0382(16) 0.0382(14) -0.0049(12) -0.0068(12) 0.0110(12)
C18 0.0535(19) 0.0304(14) 0.066(2) -0.0041(14) 0.0103(16) 0.0069(13)
C19 0.0492(17) 0.0519(18) 0.0431(17) -0.0075(15) -0.0223(14) 0.0015(14)
Cl1 0.0447(4) 0.0389(3) 0.0478(4) 0.0069(3) 0.0147(3) -0.0075(3)
N1 0.0274(10) 0.0295(11) 0.0255(10) -0.0074(9) -0.0040(9) 0.0017(9)
O1 0.0433(10) 0.0348(10) 0.0410(11) -0.0111(9) 0.0065(9) 0.0058(8)
O2 0.0460(11) 0.0497(12) 0.0379(11) -0.0124(9) 0.0195(9) -0.0069(10)
O3 0.0435(10) 0.0401(10) 0.0373(10) -0.0064(9) -0.0168(10) 0.0043(8)
O4 0.0362(11) 0.0298(10) 0.0346(10) 0.0036(8) -0.0094(9) -0.0007(9)
O5 0.0419(12) 0.0477(14) 0.0518(13) 0.0039(11) -0.0010(10) -0.0017(11)

loop_
_atom_type_symbol
_atom_type_description
_atom_type_scat_dispersion_real
_atom_type_scat_dispersion_imag
_atom_type_scat_source
C C 0.0033 0.0016 'International Tables Vol C Tables 4.2.6.8 and 6.1.1.4'
H H 0.0000 0.0000 'International Tables Vol C Tables 4.2.6.8 and 6.1.1.4'
Cl Cl 0.1484 0.1585 'International Tables Vol C Tables 4.2.6.8 and 6.1.1.4'
N N 0.0061 0.0033 'International Tables Vol C Tables 4.2.6.8 and 6.1.1.4'
O O 0.0106 0.0060 'International Tables Vol C Tables 4.2.6.8 and 6.1.1.4'

loop_
_geom_angle_atom_site_label_1
_geom_angle_atom_site_label_2
_geom_angle_atom_site_label_3
_geom_angle
N1 C1 C2 109.97(19)
N1 C1 H1A 109.7
C2 C1 H1A 109.7
N1 C1 H1B 109.7
C2 C1 H1B 109.7
H1A C1 H1B 108.2
C1 C2 C3 112.0(2)
C1 C2 H2A 109.2
C3 C2 H2A 109.2
C1 C2 H2B 109.2
C3 C2 H2B 109.2
H2A C2 H2B 107.9
C4 C3 C16 114.82(19)
C4 C3 C8 107.13(18)
C16 C3 C8 110.39(19)
C4 C3 C2 108.5(2)
C16 C3 C2 108.41(18)
C8 C3 C2 107.29(19)
C5 C4 C3 123.3(2)
C5 C4 H4 118.3
C3 C4 H4 118.3
C4 C5 O1 126.0(2)
C4 C5 C6 122.0(2)
O1 C5 C6 111.9(2)
O2 C6 C5 122.1(2)
O2 C6 C7 121.4(2)
C5 C6 C7 116.5(2)
C6 C7 C8 111.7(2)
C6 C7 H7A 109.3
C8 C7 H7A 109.3
C6 C7 H7B 109.3
C8 C7 H7B 109.3
H7A C7 H7B 107.9
C7 C8 C9 112.3(2)
C7 C8 C3 110.9(2)
C9 C8 C3 109.94(19)
C7 C8 H8 107.8
C9 C8 H8 107.8
C3 C8 H8 107.8
C10 C9 N1 114.1(2)
C10 C9 C8 110.7(2)
N1 C9 C8 107.12(19)
C10 C9 H9 108.2
N1 C9 H9 108.2
C8 C9 H9 108.2
C11 C10 C9 115.4(2)
C11 C10 H10A 108.4
C9 C10 H10A 108.4
C11 C10 H10B 108.4
C9 C10 H10B 108.4
H10A C10 H10B 107.5
C12 C11 C16 118.8(2)
C12 C11 C10 118.8(2)
C16 C11 C10 122.4(2)
C13 C12 C11 122.6(2)
C13 C12 H12 118.7
C11 C12 H12 118.7
C12 C13 C14 118.7(2)
C12 C13 H13 120.6
C14 C13 H13 120.6
O3 C14 C13 124.5(2)
O3 C14 C15 115.2(2)
C13 C14 C15 120.3(2)
O4 C15 C16 119.8(2)
O4 C15 C14 119.8(2)
C16 C15 C14 120.3(2)
C15 C16 C11 119.2(2)
C15 C16 C3 120.7(2)
C11 C16 C3 120.1(2)
N1 C17 H17A 109.5
N1 C17 H17B 109.5
H17A C17 H17B 109.5
N1 C17 H17C 109.5
H17A C17 H17C 109.5
H17B C17 H17C 109.5
O1 C18 H18A 109.5
O1 C18 H18B 109.5
H18A C18 H18B 109.5
O1 C18 H18C 109.5
H18A C18 H18C 109.5
H18B C18 H18C 109.5
O3 C19 H19A 109.5
O3 C19 H19B 109.5
H19A C19 H19B 109.5
O3 C19 H19C 109.5
H19A C19 H19C 109.5
H19B C19 H19C 109.5
C17 N1 C1 111.6(2)
C17 N1 C9 113.7(2)
C1 N1 C9 113.61(18)
C17 N1 H1N 108(2)
C1 N1 H1N 109(2)
C9 N1 H1N 100(2)
C5 O1 C18 116.7(2)
C14 O3 C19 115.5(2)
C15 O4 H6O 108(3)
H5OA O5 H5OB 124(4)

loop_
_geom_bond_atom_site_label_1
_geom_bond_atom_site_label_2
_geom_bond_distance
C1 N1 1.515(3)
C1 C2 1.517(4)
C1 H1A 0.9900
C1 H1B 0.9900
C2 C3 1.554(3)
C2 H2A 0.9900
C2 H2B 0.9900
C3 C4 1.523(3)
C3 C16 1.545(3)
C3 C8 1.553(3)
C4 C5 1.342(4)
C4 H4 0.9500
C5 O1 1.371(3)
C5 C6 1.481(4)
C6 O2 1.224(3)
C6 C7 1.524(4)
C7 C8 1.531(3)
C7 H7A 0.9900
C7 H7B 0.9900
C8 C9 1.535(3)
C8 H8 1.0000
C9 C10 1.524(3)
C9 N1 1.528(3)
C9 H9 1.0000
C10 C11 1.520(3)
C10 H10A 0.9900
C10 H10B 0.9900
C11 C12 1.395(3)
C11 C16 1.421(3)
C12 C13 1.384(4)
C12 H12 0.9500
C13 C14 1.395(4)
C13 H13 0.9500
C14 O3 1.383(3)
C14 C15 1.415(4)
C15 O4 1.371(3)
C15 C16 1.401(3)
C17 N1 1.487(3)
C17 H17A 0.9800
C17 H17B 0.9800
C17 H17C 0.9800
C18 O1 1.428(4)
C18 H18A 0.9800
C18 H18B 0.9800
C18 H18C 0.9800
C19 O3 1.429(3)
C19 H19A 0.9800
C19 H19B 0.9800
C19 H19C 0.9800
N1 H1N 0.91(4)
O4 H6O 0.74(4)
O5 H5OA 0.84(5)
O5 H5OB 0.94(5)

loop_
_geom_hbond_atom_site_label_D
_geom_hbond_atom_site_label_H
_geom_hbond_atom_site_label_A
_geom_hbond_distance_DH
_geom_hbond_distance_HA
_geom_hbond_distance_DA
_geom_hbond_angle_DHA
_geom_hbond_site_symmetry_A
O4 H6O O5 0.74(4) 1.99(4) 2.719(3) 170(4) .
N1 H1N Cl1 0.91(4) 2.15(4) 3.046(2) 168(3) 2_765
O5 H5OA O2 0.84(5) 2.06(5) 2.889(3) 168(5) 2_664
O5 H5OB Cl1 0.94(5) 2.33(5) 3.178(3) 149(4) 4_465

loop_
_geom_torsion_atom_site_label_1
_geom_torsion_atom_site_label_2
_geom_torsion_atom_site_label_3
_geom_torsion_atom_site_label_4
_geom_torsion
N1 C1 C2 C3 -54.7(3)
C1 C2 C3 C4 173.72(19)
C1 C2 C3 C16 -60.9(2)
C1 C2 C3 C8 58.3(2)
C16 C3 C4 C5 97.7(3)
C8 C3 C4 C5 -25.2(3)
C2 C3 C4 C5 -140.8(2)
C3 C4 C5 O1 175.2(2)
C3 C4 C5 C6 -8.9(4)
C4 C5 C6 O2 -166.9(3)
O1 C5 C6 O2 9.5(4)
C4 C5 C6 C7 11.4(4)
O1 C5 C6 C7 -172.2(2)
O2 C6 C7 C8 -160.3(2)
C5 C6 C7 C8 21.3(3)
C6 C7 C8 C9 -179.4(2)
C6 C7 C8 C3 -55.9(3)
C4 C3 C8 C7 56.6(2)
C16 C3 C8 C7 -69.1(2)
C2 C3 C8 C7 172.96(19)
C4 C3 C8 C9 -178.57(18)
C16 C3 C8 C9 55.7(2)
C2 C3 C8 C9 -62.2(2)
C7 C8 C9 C10 61.0(3)
C3 C8 C9 C10 -63.0(3)
C7 C8 C9 N1 -174.03(19)
C3 C8 C9 N1 61.9(2)
N1 C9 C10 C11 -83.7(3)
C8 C9 C10 C11 37.3(3)
C9 C10 C11 C12 173.0(2)
C9 C10 C11 C16 -6.0(3)
C16 C11 C12 C13 2.7(4)
C10 C11 C12 C13 -176.3(2)
C11 C12 C13 C14 -0.1(4)
C12 C13 C14 O3 177.7(2)
C12 C13 C14 C15 -2.1(4)
O3 C14 C15 O4 -1.3(3)
C13 C14 C15 O4 178.5(2)
O3 C14 C15 C16 -178.2(2)
C13 C14 C15 C16 1.6(4)
O4 C15 C16 C11 -175.8(2)
C14 C15 C16 C11 1.0(3)
O4 C15 C16 C3 0.3(3)
C14 C15 C16 C3 177.1(2)
C12 C11 C16 C15 -3.1(3)
C10 C11 C16 C15 175.8(2)
C12 C11 C16 C3 -179.3(2)
C10 C11 C16 C3 -0.3(3)
C4 C3 C16 C15 38.1(3)
C8 C3 C16 C15 159.3(2)
C2 C3 C16 C15 -83.4(3)
C4 C3 C16 C11 -145.8(2)
C8 C3 C16 C11 -24.6(3)
C2 C3 C16 C11 92.7(2)
C2 C1 N1 C17 -174.4(2)
C2 C1 N1 C9 55.5(3)
C10 C9 N1 C17 -65.0(3)
C8 C9 N1 C17 172.1(2)
C10 C9 N1 C1 64.1(3)
C8 C9 N1 C1 -58.8(2)
C4 C5 O1 C18 -3.8(4)
C6 C5 O1 C18 179.9(2)
C13 C14 O3 C19 -5.1(4)
C15 C14 O3 C19 174.7(2)
